data_9010783
loop_
_publ_author_name
'Giester, G.'
'Kolitsch, U.'
'Leverett, P.'
'Turner, P.'
'Williams, P. A.'

_publ_section_title
;The crystal structures of lavendulan, sampleite, and a new polymorph of
 sampleite Locality: Lake Boga, Victoria, Australia Note: This is a polymorph
 or perhaps polytype of sampleite
;
_journal_name_full 'European Journal of Mineralogy'
_journal_page_first 75
_journal_page_last 93
_journal_paper_doi 10.1127/0935-1221/2007/0019-0075
_journal_volume 19
_journal_year 2007
_chemical_compound_source 'Lake Boga, Victoria, Australia'
_chemical_formula_sum 'Ca Cl Cu5 H10 Na O20.56 P4'
_chemical_name_mineral Sampleite
_space_group_IT_number 14
_symmetry_space_group_name_Hall '-P 2ybc'
_symmetry_space_group_name_H-M 'P 1 21/c 1'
_cell_angle_alpha 90
_cell_angle_beta 102.61
_cell_angle_gamma 90
_cell_formula_units_Z 4
_cell_length_a 9.695
_cell_length_b 9.673
_cell_length_c 19.739
_cell_volume 1806.467
_database_code_amcsd 0007197
_exptl_crystal_density_diffrn 3.233
_cod_original_formula_sum 'Na Ca Cu5 P4 O20.56 Cl H10'
_cod_database_code 9010783

loop_
_space_group_symop_operation_xyz
x,y,z
x,1/2-y,1/2+z
-x,1/2+y,1/2-z
-x,-y,-z

loop_
_atom_site_aniso_label
_atom_site_aniso_U_11
_atom_site_aniso_U_22
_atom_site_aniso_U_33
_atom_site_aniso_U_12
_atom_site_aniso_U_13
_atom_site_aniso_U_23
Na 0.03000 0.03500 0.06200 -0.00400 0.00500 0.01100
Ca 0.03170 0.01670 0.02040 -0.00510 0.00320 0.00270
Cu1 0.00810 0.01710 0.03060 -0.00170 0.00510 -0.00200
Cu2 0.01060 0.01820 0.02850 0.00060 0.00470 -0.00160
Cu3 0.01410 0.00810 0.02420 -0.00220 0.00570 -0.00120
Cu4 0.01340 0.01050 0.02690 0.00110 0.00310 0.00120
Cu5 0.01570 0.01080 0.02490 0.00020 0.00350 0.00000
P1 0.01030 0.00880 0.02290 0.00150 0.00300 -0.00100
P2 0.01170 0.01050 0.02440 -0.00120 0.00710 0.00040
P3 0.01200 0.00810 0.02260 -0.00470 0.00070 0.00050
P4 0.01190 0.01000 0.02290 0.00170 0.00160 -0.00200
O1 0.01600 0.02100 0.02500 0.00700 -0.00600 -0.00500
O2 0.01700 0.00900 0.03600 0.00900 0.00300 -0.00700
O3 0.01100 0.02400 0.03400 0.00100 0.00300 0.00600
O4 0.02000 0.01900 0.02600 -0.01500 0.00600 0.00300
O5 0.01800 0.01100 0.03300 0.00900 0.00600 0.00300
O7 0.04000 0.01800 0.03300 0.00300 0.01500 0.00000
O8 0.01100 0.02300 0.02600 0.00200 0.00400 0.00100
O9 0.01200 0.02800 0.04100 -0.02000 0.00300 -0.01000
O10 0.00500 0.02000 0.02700 -0.00300 0.00200 -0.00100
O12 0.01300 0.01700 0.02900 0.00900 0.01200 0.00600
O13 0.01900 0.01600 0.03400 0.00200 0.01000 0.00000
O14 0.02000 0.03300 0.01500 0.02500 0.01000 0.00000
O15 0.01800 0.01400 0.02800 0.00300 0.00300 -0.00600
O16 0.00700 0.01100 0.04500 -0.00800 0.01500 -0.01100
Cl 0.01760 0.02040 0.02960 0.00200 0.00480 0.00350
Wat1 0.02400 0.05800 0.04100 -0.00300 0.00100 0.00100
Wat2 0.07800 0.05900 0.02600 -0.01600 0.00200 -0.00400
Wat3 0.10000 0.02000 0.08000 0.01000 0.06000 0.00000
Wat4 0.03000 0.03700 0.05400 -0.00900 0.00700 0.00700
Wat5 0.09000 0.06400 0.08400 -0.03200 0.04000 -0.01600

loop_
_atom_site_label
_atom_site_fract_x
_atom_site_fract_y
_atom_site_fract_z
_atom_site_occupancy
_atom_site_U_iso_or_equiv
_atom_site_type_symbol
_atom_site_attached_hydrogens
Na 0.18700 0.20800 0.60270 1.00000 0.04300 Na 0
Ca 0.31910 0.27700 0.40528 1.00000 0.02330 Ca 0
Cu1 0.73327 0.05287 0.21307 1.00000 0.01850 Cu 0
Cu2 0.26393 0.02044 0.27943 1.00000 0.01900 Cu 0
Cu3 -0.03815 0.28727 0.21499 1.00000 0.01520 Cu 0
Cu4 0.50696 0.28915 0.21511 1.00000 0.01710 Cu 0
Cu5 0.81906 0.28848 0.40553 1.00000 0.01730 Cu 0
P1 0.41950 -0.00360 0.15683 1.00000 0.01410 P 0
P2 -0.00130 -0.00800 0.15795 1.00000 0.01510 P 0
P3 0.58080 0.08430 0.33693 1.00000 0.01470 P 0
P4 -0.00450 0.08240 0.33647 1.00000 0.01520 P 0
O1 0.31840 -0.06420 0.09230 1.00000 0.02200 O 0
O2 0.39390 0.14960 0.15740 1.00000 0.02100 O 0
O3 0.57250 -0.04200 0.15650 1.00000 0.02400 O 0
O4 0.38380 -0.06900 0.22420 1.00000 0.02100 O 0
O5 0.03780 -0.06270 0.09270 1.00000 0.02100 O 0
O6 -0.15220 -0.04070 0.15790 1.00000 0.01570 O 0
O7 0.02550 0.14800 0.15890 1.00000 0.02900 O 0
O8 0.09710 -0.07080 0.22410 1.00000 0.02000 O 0
O9 0.66880 0.15370 0.40000 1.00000 0.02700 O 0
O10 0.42180 0.11650 0.33390 1.00000 0.01760 O 0
O11 0.61230 -0.07090 0.33880 1.00000 0.02300 O 0
O12 0.61830 0.14360 0.26930 1.00000 0.01900 O 0
O13 -0.03750 0.14970 0.40000 1.00000 0.02200 O 0
O14 0.14830 0.11390 0.33530 1.00000 0.02200 O 0
O15 -0.10040 0.14050 0.26970 1.00000 0.02000 O 0
O16 -0.03150 -0.06940 0.33950 1.00000 0.01900 O 0
Cl 0.70010 0.29330 0.13837 1.00000 0.02260 Cl 0
Wat1 0.20420 0.35150 0.49620 1.00000 0.04200 O 2
Wat2 -0.12520 0.26820 0.52140 1.00000 0.05600 O 2
Wat3 0.11500 0.04500 0.51420 0.56000 0.05900 O 2
Wat4 0.50830 0.34080 0.49550 1.00000 0.04000 O 2
Wat5 0.35600 0.06150 0.47660 1.00000 0.07600 O 2

loop_
_cod_changelog_entry_id
_cod_changelog_entry_author
_cod_changelog_entry_date
_cod_changelog_entry_text
1
;cod-tools version 3.8.0
Id: cif_guess_AMCSD_atom_types 9581 2023-05-17 12:35:41Z saulius
;
2023-05-18T11:41:23+03:00
;Derived atom types and hydrogen counts
from atom names that follow the AMCSD naming convention
(Wat == water, O-H == hydroxyl).
;

loop_
_cod_related_entry_id
_cod_related_entry_database
_cod_related_entry_code
1 AMCSD 0007197
